data_4349093
loop_
_publ_author_name
'Schmitz, Sebastian'
'van Leusen, Jan'
'Ellern, Arkady'
'K\"ogerler, Paul'
'Monakhov, Kirill Yu.'

_publ_section_title
;
 Thioether-terminated nickel(ii) coordination clusters with {Ni6}
 horseshoe- and {Ni8} rollercoaster-shaped cores
;
_journal_issue 4
_journal_name_full 'Inorganic Chemistry Frontiers'
_journal_page_first 523
_journal_paper_doi 10.1039/C5QI00278H
_journal_volume 3
_journal_year 2016
_chemical_formula_moiety 'C42 H36 N4 Ni O6, 4(C H4 O), 2(Cl)'
_chemical_formula_sum 'C44 H44 Cl2 N4 Ni O8'
_chemical_formula_weight 886.44
_space_group_crystal_system triclinic
_space_group_IT_number 2
_space_group_name_Hall '-P 1'
_space_group_name_H-M_alt 'P -1'
_atom_sites_solution_hydrogens mixed
_audit_creation_method SHELXL-2014/7
_audit_update_record
;
2015-12-01 deposited with the CCDC.
2016-01-13 downloaded from the CCDC.
;
_cell_angle_alpha 108.266(2)
_cell_angle_beta 104.850(2)
_cell_angle_gamma 105.348(2)
_cell_formula_units_Z 4
_cell_length_a 13.394(2)
_cell_length_b 18.546(3)
_cell_length_c 20.152(3)
_cell_measurement_reflns_used 9409
_cell_measurement_temperature 173(2)
_cell_measurement_theta_max 27.31
_cell_measurement_theta_min 2.28
_cell_volume 4257.9(11)
_computing_cell_refinement 'SAINT V7.66A (Bruker AXS, 2013)'
_computing_data_collection 'APEX2 Suite (Bruker AXS, 2013)'
_computing_data_reduction 'SAINT V7.66A (Bruker AXS, 2013)'
_computing_molecular_graphics 'XSHELL (Bruker AXS, 2007)'
_computing_publication_material 'APEX2 Suite (Bruker AXS, 2013)'
_computing_structure_refinement 'SHELXL-2013 (Sheldrick, 2013)'
_computing_structure_solution 'SHELXS-2013 (Sheldrick, 2013)'
_diffrn_ambient_temperature 173(2)
_diffrn_measured_fraction_theta_full 1.000
_diffrn_measured_fraction_theta_max 0.989
_diffrn_measurement_device_type 'Bruker APEX-II CCD'
_diffrn_measurement_method '\f and \w scans'
_diffrn_radiation_type MoK\a
_diffrn_radiation_wavelength 0.71073
_diffrn_reflns_av_R_equivalents 0.1839
_diffrn_reflns_av_unetI/netI 0.1407
_diffrn_reflns_Laue_measured_fraction_full 1.000
_diffrn_reflns_Laue_measured_fraction_max 0.989
_diffrn_reflns_limit_h_max 18
_diffrn_reflns_limit_h_min -18
_diffrn_reflns_limit_k_max 24
_diffrn_reflns_limit_k_min -25
_diffrn_reflns_limit_l_max 26
_diffrn_reflns_limit_l_min -27
_diffrn_reflns_number 61658
_diffrn_reflns_point_group_measured_fraction_full 1.000
_diffrn_reflns_point_group_measured_fraction_max 0.989
_diffrn_reflns_theta_full 25.242
_diffrn_reflns_theta_max 28.807
_diffrn_reflns_theta_min 1.146
_exptl_absorpt_coefficient_mu 0.639
_exptl_absorpt_correction_T_max 0.75
_exptl_absorpt_correction_T_min 0.64
_exptl_absorpt_correction_type multi-scan
_exptl_absorpt_process_details 'Bruker SADABS'
_exptl_crystal_colour red
_exptl_crystal_density_diffrn 1.383
_exptl_crystal_description block
_exptl_crystal_F_000 1848
_exptl_crystal_size_max 0.21
_exptl_crystal_size_mid 0.16
_exptl_crystal_size_min 0.14
_refine_diff_density_max 1.770
_refine_diff_density_min -0.962
_refine_diff_density_rms 0.119
_refine_ls_extinction_method none
_refine_ls_goodness_of_fit_ref 0.745
_refine_ls_hydrogen_treatment constr
_refine_ls_matrix_type full
_refine_ls_number_parameters 1049
_refine_ls_number_reflns 21986
_refine_ls_number_restraints 0
_refine_ls_restrained_S_all 0.745
_refine_ls_R_factor_all 0.0829
_refine_ls_R_factor_gt 0.0635
_refine_ls_shift/su_max 0.002
_refine_ls_shift/su_mean 0.000
_refine_ls_structure_factor_coef Fsqd
_refine_ls_weighting_details 'w=1/[\s^2^(Fo^2^)+(0.1243P)^2^+9.2421P] where P=(Fo^2^+2Fc^2^)/3'
_refine_ls_weighting_scheme calc
_refine_ls_wR_factor_gt 0.1698
_refine_ls_wR_factor_ref 0.1924
_reflns_Friedel_coverage 0.000
_reflns_number_gt 16415
_reflns_number_total 21986
_reflns_threshold_expression 'I > 2\s(I)'
_cod_data_source_file c5qi00278h2.cif
_cod_data_source_block mon009_sq
_cod_original_cell_volume 4257.7(11)
_cod_database_code 4349093
_shelx_shelxl_version_number 2014/7
_shelx_space_group_comment
; 
The symmetry employed for this shelxl refinement is uniquely defined 
by the following loop, which should always be used as a source of 
symmetry information in preference to the above space-group names. 
They are only intended as comments. 
;

loop_
_space_group_symop_operation_xyz
'x, y, z'
'-x, -y, -z'

loop_
_atom_site_label
_atom_site_type_symbol
_atom_site_fract_x
_atom_site_fract_y
_atom_site_fract_z
_atom_site_U_iso_or_equiv
_atom_site_adp_type
_atom_site_occupancy
_atom_site_site_symmetry_order
_atom_site_calc_flag
_atom_site_refinement_flags_posn
_atom_site_refinement_flags_adp
Ni1 Ni 0.82086(3) 0.27218(2) 0.57347(2) 0.01075(9) Uani 1 1 d . .
Ni2 Ni 0.07126(3) 0.76191(2) 1.01680(2) 0.01228(9) Uani 1 1 d . .
C1 C 0.9028(2) 0.35226(17) 0.48134(15) 0.0127(5) Uani 1 1 d . .
C2 C 0.8967(2) 0.40041(17) 0.43771(16) 0.0136(5) Uani 1 1 d . .
C3 C 0.8049(2) 0.42390(18) 0.41830(16) 0.0155(5) Uani 1 1 d . .
H3 H 0.8051 0.4554 0.3891 0.019 Uiso 1 1 calc R U
C4 C 0.9813(2) 0.42417(18) 0.41028(16) 0.0147(5) Uani 1 1 d . .
H4 H 0.9751 0.4560 0.3817 0.018 Uiso 1 1 calc R U
C5 C 1.0728(2) 0.40221(18) 0.42405(16) 0.0148(5) Uani 1 1 d . .
C6 C 1.1661(3) 0.4288(2) 0.39717(17) 0.0182(6) Uani 1 1 d . .
H6A H 1.1595 0.3826 0.3537 0.027 Uiso 1 1 calc R U
H6B H 1.2380 0.4473 0.4378 0.027 Uiso 1 1 calc R U
H6C H 1.1612 0.4739 0.3826 0.027 Uiso 1 1 calc R U
C7 C 1.0759(2) 0.35210(18) 0.46309(16) 0.0146(5) Uani 1 1 d . .
H7 H 1.1375 0.3354 0.4716 0.018 Uiso 1 1 calc R U
C8 C 0.9941(2) 0.32500(18) 0.49050(15) 0.0132(5) Uani 1 1 d . .
C9 C 1.0062(2) 0.26712(17) 0.52284(15) 0.0136(5) Uani 1 1 d . .
H9 H 1.0704 0.2536 0.5255 0.016 Uiso 1 1 calc R U
C10 C 0.9560(2) 0.17259(17) 0.57520(15) 0.0124(5) Uani 1 1 d . .
C11 C 1.0236(3) 0.12946(18) 0.55781(17) 0.0168(6) Uani 1 1 d . .
H11 H 1.0619 0.1390 0.5258 0.020 Uiso 1 1 calc R U
C12 C 1.0345(3) 0.07223(19) 0.58776(18) 0.0195(6) Uani 1 1 d . .
H12 H 1.0813 0.0435 0.5765 0.023 Uiso 1 1 calc R U
C13 C 0.9783(3) 0.05674(19) 0.63339(17) 0.0192(6) Uani 1 1 d . .
H13 H 0.9870 0.0180 0.6537 0.023 Uiso 1 1 calc R U
C14 C 0.9087(3) 0.09797(19) 0.64973(17) 0.0175(6) Uani 1 1 d . .
H14 H 0.8692 0.0872 0.6808 0.021 Uiso 1 1 calc R U
C15 C 0.8977(2) 0.15466(17) 0.62033(15) 0.0130(5) Uani 1 1 d . .
C16 C 0.9074(2) 0.43280(17) 0.70228(15) 0.0134(5) Uani 1 1 d . .
C17 C 0.9733(3) 0.51244(18) 0.75267(16) 0.0155(5) Uani 1 1 d . .
H17 H 1.0520 0.5314 0.7669 0.019 Uiso 1 1 calc R U
C18 C 0.9229(3) 0.56470(19) 0.78240(16) 0.0174(6) Uani 1 1 d . .
H18 H 0.9677 0.6197 0.8171 0.021 Uiso 1 1 calc R U
C19 C 0.8086(3) 0.53739(19) 0.76191(16) 0.0176(6) Uani 1 1 d . .
H19 H 0.7753 0.5736 0.7827 0.021 Uiso 1 1 calc R U
C20 C 0.7421(2) 0.45725(18) 0.71107(15) 0.0142(5) Uani 1 1 d . .
H20 H 0.6634 0.4389 0.6967 0.017 Uiso 1 1 calc R U
C21 C 0.7911(2) 0.40368(17) 0.68106(15) 0.0121(5) Uani 1 1 d . .
C22 C 0.6351(2) 0.27966(18) 0.62273(15) 0.0141(5) Uani 1 1 d . .
H22 H 0.6076 0.3048 0.6590 0.017 Uiso 1 1 calc R U
C23 C 0.5646(2) 0.19716(18) 0.56718(16) 0.0143(5) Uani 1 1 d . .
C24 C 0.4639(2) 0.16298(19) 0.57397(17) 0.0170(6) Uani 1 1 d . .
H24 H 0.4504 0.1934 0.6160 0.020 Uiso 1 1 calc R U
C25 C 0.3814(3) 0.08708(19) 0.52319(17) 0.0188(6) Uani 1 1 d . .
C26 C 0.2719(3) 0.0578(2) 0.53251(19) 0.0232(7) Uani 1 1 d . .
H26A H 0.2172 0.0719 0.5017 0.035 Uiso 1 1 calc R U
H26B H 0.2821 0.0841 0.5855 0.035 Uiso 1 1 calc R U
H26C H 0.2450 -0.0018 0.5164 0.035 Uiso 1 1 calc R U
C27 C 0.4040(3) 0.0438(2) 0.46275(17) 0.0208(6) Uani 1 1 d . .
H27 H 0.3496 -0.0080 0.4266 0.025 Uiso 1 1 calc R U
C28 C 0.5047(3) 0.07411(19) 0.45329(17) 0.0183(6) Uani 1 1 d . .
C29 C 0.5899(2) 0.15213(18) 0.50570(15) 0.0136(5) Uani 1 1 d . .
C30 C 0.5206(3) 0.0230(2) 0.39053(18) 0.0206(6) Uani 1 1 d . .
H30 H 0.4616 -0.0280 0.3573 0.025 Uiso 1 1 calc R U
C31 C 0.6327(3) -0.00640(19) 0.31517(16) 0.0180(6) Uani 1 1 d . .
C32 C 0.5500(3) -0.0739(2) 0.25328(18) 0.0238(7) Uani 1 1 d . .
H32 H 0.4746 -0.0897 0.2496 0.029 Uiso 1 1 calc R U
C33 C 0.5791(3) -0.1181(2) 0.19686(19) 0.0254(7) Uani 1 1 d . .
H33 H 0.5233 -0.1648 0.1546 0.030 Uiso 1 1 calc R U
C34 C 0.6885(3) -0.0945(2) 0.20167(18) 0.0227(7) Uani 1 1 d . .
H34 H 0.7074 -0.1250 0.1627 0.027 Uiso 1 1 calc R U
C35 C 0.7711(3) -0.0263(2) 0.26330(17) 0.0204(6) Uani 1 1 d . .
H35 H 0.8460 -0.0098 0.2660 0.025 Uiso 1 1 calc R U
C36 C 0.7434(3) 0.01789(19) 0.32109(17) 0.0182(6) Uani 1 1 d . .
C37 C 0.6226(2) 0.42192(19) 0.41840(17) 0.0170(6) Uani 1 1 d . .
C38 C 0.6030(3) 0.4591(3) 0.3692(2) 0.0339(9) Uani 1 1 d . .
H38 H 0.6563 0.4750 0.3481 0.041 Uiso 1 1 calc R U
C39 C 0.5043(3) 0.4730(3) 0.3511(2) 0.0357(9) Uani 1 1 d . .
H39 H 0.4904 0.4989 0.3177 0.043 Uiso 1 1 calc R U
C40 C 0.4267(3) 0.4493(2) 0.3814(2) 0.0268(7) Uani 1 1 d . .
H40 H 0.3594 0.4586 0.3685 0.032 Uiso 1 1 calc R U
C41 C 0.4461(3) 0.4121(2) 0.43045(19) 0.0226(7) Uani 1 1 d . .
H41 H 0.3922 0.3960 0.4512 0.027 Uiso 1 1 calc R U
C42 C 0.5445(3) 0.3981(2) 0.44942(18) 0.0210(6) Uani 1 1 d . .
C43 C -0.0317(2) 0.46991(18) 0.90577(16) 0.0159(6) Uani 1 1 d . .
H43 H -0.0480 0.4126 0.8875 0.019 Uiso 1 1 calc R U
C44 C 0.0815(2) 0.52284(18) 0.93072(16) 0.0147(5) Uani 1 1 d . .
C45 C 0.1157(2) 0.61023(17) 0.96284(15) 0.0124(5) Uani 1 1 d . .
C46 C 0.2316(2) 0.65644(18) 0.98488(15) 0.0145(5) Uani 1 1 d . .
C47 C 0.2834(2) 0.74450(18) 1.01741(15) 0.0132(5) Uani 1 1 d . .
H47 H 0.3613 0.7676 1.0288 0.016 Uiso 1 1 calc R U
C48 C 0.3039(2) 0.61479(19) 0.97363(17) 0.0169(6) Uani 1 1 d . .
H48 H 0.3804 0.6465 0.9878 0.020 Uiso 1 1 calc R U
C49 C 0.2699(3) 0.53008(19) 0.94301(18) 0.0191(6) Uani 1 1 d . .
C50 C 0.3512(3) 0.4887(2) 0.9321(2) 0.0269(7) Uani 1 1 d . .
H50A H 0.3511 0.4537 0.9598 0.040 Uiso 1 1 calc R U
H50B H 0.4262 0.5303 0.9510 0.040 Uiso 1 1 calc R U
H50C H 0.3291 0.4551 0.8784 0.040 Uiso 1 1 calc R U
C51 C 0.1591(3) 0.48499(19) 0.92263(17) 0.0182(6) Uani 1 1 d . .
H51 H 0.1340 0.4269 0.9026 0.022 Uiso 1 1 calc R U
C52 C -0.2280(2) 0.44283(18) 0.88003(16) 0.0139(5) Uani 1 1 d . .
C53 C -0.2664(3) 0.35776(18) 0.84212(17) 0.0167(6) Uani 1 1 d . .
H53 H -0.2159 0.3322 0.8322 0.020 Uiso 1 1 calc R U
C54 C -0.3782(3) 0.31065(19) 0.81906(17) 0.0197(6) Uani 1 1 d . .
H54 H -0.4046 0.2528 0.7930 0.024 Uiso 1 1 calc R U
C55 C -0.4517(3) 0.3484(2) 0.83420(19) 0.0232(7) Uani 1 1 d . .
H55 H -0.5277 0.3159 0.8206 0.028 Uiso 1 1 calc R U
C56 C -0.4147(3) 0.4334(2) 0.86912(19) 0.0234(7) Uani 1 1 d . .
H56 H -0.4661 0.4587 0.8775 0.028 Uiso 1 1 calc R U
C57 C -0.3031(3) 0.48131(19) 0.89178(17) 0.0183(6) Uani 1 1 d . .
C58 C -0.0134(2) 0.74076(18) 1.13271(16) 0.0156(6) Uani 1 1 d . .
C59 C -0.0237(3) 0.7297(2) 1.19590(17) 0.0200(6) Uani 1 1 d . .
H59 H 0.0361 0.7257 1.2301 0.024 Uiso 1 1 calc R U
C60 C -0.1216(3) 0.7243(2) 1.20931(18) 0.0238(7) Uani 1 1 d . .
H60 H -0.1290 0.7170 1.2527 0.029 Uiso 1 1 calc R U
C61 C -0.2088(3) 0.7299(2) 1.15855(18) 0.0247(7) Uani 1 1 d . .
H61 H -0.2752 0.7275 1.1681 0.030 Uiso 1 1 calc R U
C62 C -0.2000(3) 0.7387(2) 1.09463(17) 0.0200(6) Uani 1 1 d . .
H62 H -0.2609 0.7411 1.0600 0.024 Uiso 1 1 calc R U
C63 C -0.1017(2) 0.74403(18) 1.08036(16) 0.0155(6) Uani 1 1 d . .
C64 C -0.1569(2) 0.75896(18) 0.96614(17) 0.0162(6) Uani 1 1 d . .
H64 H -0.2232 0.7592 0.9748 0.019 Uiso 1 1 calc R U
C65 C -0.1491(2) 0.76676(18) 0.89826(16) 0.0148(5) Uani 1 1 d . .
C66 C -0.2440(3) 0.7686(2) 0.85076(17) 0.0193(6) Uani 1 1 d . .
H66 H -0.3054 0.7666 0.8665 0.023 Uiso 1 1 calc R U
C67 C -0.2543(3) 0.7732(2) 0.78157(18) 0.0213(6) Uani 1 1 d . .
C68 C -0.3605(3) 0.7733(3) 0.73315(19) 0.0306(8) Uani 1 1 d . .
H68A H -0.3515 0.7798 0.6884 0.046 Uiso 1 1 calc R U
H68B H -0.3775 0.8188 0.7618 0.046 Uiso 1 1 calc R U
H68C H -0.4218 0.7214 0.7178 0.046 Uiso 1 1 calc R U
C69 C -0.1643(3) 0.7765(2) 0.76017(18) 0.0210(6) Uani 1 1 d . .
H69 H -0.1689 0.7794 0.7133 0.025 Uiso 1 1 calc R U
C70 C -0.0649(2) 0.77574(19) 0.80553(16) 0.0163(6) Uani 1 1 d . .
C71 C -0.0538(2) 0.77146(17) 0.87690(16) 0.0137(5) Uani 1 1 d . .
C72 C 0.0202(2) 0.77798(19) 0.77603(17) 0.0169(6) Uani 1 1 d . .
H72 H 0.0051 0.7802 0.7281 0.020 Uiso 1 1 calc R U
C73 C 0.2023(2) 0.77883(18) 0.77690(16) 0.0155(6) Uani 1 1 d . .
C74 C 0.1942(3) 0.79431(19) 0.71286(17) 0.0178(6) Uani 1 1 d . .
H74 H 0.1323 0.8056 0.6897 0.021 Uiso 1 1 calc R U
C75 C 0.2763(3) 0.7933(2) 0.68292(17) 0.0189(6) Uani 1 1 d . .
H75 H 0.2712 0.8043 0.6395 0.023 Uiso 1 1 calc R U
C76 C 0.3659(3) 0.7761(2) 0.71641(17) 0.0195(6) Uani 1 1 d . .
H76 H 0.4212 0.7743 0.6951 0.023 Uiso 1 1 calc R U
C77 C 0.3756(3) 0.7616(2) 0.78064(18) 0.0211(6) Uani 1 1 d . .
H77 H 0.4372 0.7495 0.8030 0.025 Uiso 1 1 calc R U
C78 C 0.2950(3) 0.76456(19) 0.81258(17) 0.0181(6) Uani 1 1 d . .
C79 C 0.2911(3) 0.88080(18) 1.05850(16) 0.0171(6) Uani 1 1 d . .
C80 C 0.3967(3) 0.9195(2) 1.05936(19) 0.0236(7) Uani 1 1 d . .
H80 H 0.4378 0.8877 1.0429 0.028 Uiso 1 1 calc R U
C81 C 0.4417(3) 1.0039(2) 1.0841(2) 0.0311(8) Uani 1 1 d . .
H81 H 0.5142 1.0299 1.0856 0.037 Uiso 1 1 calc R U
C82 C 0.3810(3) 1.0508(2) 1.1067(2) 0.0335(8) Uani 1 1 d . .
H82 H 0.4116 1.1086 1.1226 0.040 Uiso 1 1 calc R U
C83 C 0.2759(3) 1.0134(2) 1.1061(2) 0.0265(7) Uani 1 1 d . .
H83 H 0.2351 1.0455 1.1223 0.032 Uiso 1 1 calc R U
C84 C 0.2315(3) 0.92959(19) 1.08168(17) 0.0184(6) Uani 1 1 d . .
C90 C 0.5099(5) 0.4112(3) 0.1667(3) 0.0578(14) Uani 1 1 d . .
H90A H 0.5797 0.4058 0.1638 0.087 Uiso 1 1 calc R U
H90B H 0.4810 0.3790 0.1927 0.087 Uiso 1 1 calc R U
H90C H 0.5238 0.4690 0.1945 0.087 Uiso 1 1 calc R U
C91 C 0.7748(4) 1.0083(3) 0.0902(3) 0.0398(9) Uani 1 1 d . .
H91A H 0.7363 1.0065 0.1253 0.060 Uiso 1 1 calc R U
H91B H 0.7308 1.0177 0.0491 0.060 Uiso 1 1 calc R U
H91C H 0.8483 1.0528 0.1167 0.060 Uiso 1 1 calc R U
C92 C 0.3123(4) 0.3085(3) 0.6783(2) 0.0462(11) Uani 1 1 d . .
H92A H 0.3813 0.2987 0.6810 0.069 Uiso 1 1 calc R U
H92B H 0.2516 0.2569 0.6645 0.069 Uiso 1 1 calc R U
H92C H 0.3224 0.3481 0.7275 0.069 Uiso 1 1 calc R U
C93 C 0.3262(4) 0.2503(3) 0.4806(3) 0.0527(12) Uani 1 1 d . .
H93A H 0.2820 0.2712 0.4502 0.079 Uiso 1 1 calc R U
H93B H 0.2784 0.2160 0.4974 0.079 Uiso 1 1 calc R U
H93C H 0.3580 0.2176 0.4503 0.079 Uiso 1 1 calc R U
Cl1 Cl 0.45059(6) 0.21679(5) 0.02691(5) 0.02324(16) Uani 1 1 d . .
Cl2 Cl 0.18501(7) 0.45664(5) 0.69788(5) 0.02686(18) Uani 1 1 d . .
Cl3 Cl 0.72385(6) 0.15741(5) 0.73723(4) 0.01818(15) Uani 1 1 d . .
Cl4 Cl 0.03834(7) 0.14641(5) 0.36619(4) 0.02168(16) Uani 1 1 d . .
N1 N 0.9380(2) 0.23191(15) 0.54855(13) 0.0139(2) Uani 1 1 d . .
N2 N 0.7318(2) 0.32173(15) 0.62701(13) 0.0139(2) Uani 1 1 d . .
N3 N 0.6108(2) 0.04192(15) 0.37602(13) 0.0139(2) Uani 1 1 d . .
N4 N 0.7195(2) 0.40434(15) 0.43862(13) 0.0139(2) Uani 1 1 d . .
N5 N -0.0826(2) 0.75178(15) 1.01591(13) 0.0138(5) Uani 1 1 d . .
N6 N 0.2335(2) 0.79506(15) 1.03247(13) 0.0142(5) Uani 1 1 d . .
N7 N 0.1183(2) 0.77734(16) 0.80842(14) 0.0152(5) Uani 1 1 d . .
N8 N -0.1147(2) 0.49379(15) 0.90601(13) 0.0140(5) Uani 1 1 d . .
O1 O 0.82616(17) 0.33474(13) 0.50892(11) 0.0149(3) Uani 1 1 d . .
O2 O 0.83257(17) 0.19910(13) 0.63511(11) 0.0149(3) Uani 1 1 d . .
O3 O 0.94871(17) 0.37624(13) 0.66993(11) 0.0156(4) Uani 1 1 d . .
O4 O 0.68238(17) 0.17764(13) 0.49549(11) 0.0150(4) Uani 1 1 d . .
O5 O 0.81894(18) 0.08386(14) 0.38398(12) 0.0211(5) Uani 1 1 d . .
H5 H 0.8787 0.1006 0.3773 0.032 Uiso 1 1 calc R U
O6 O 0.5732(2) 0.3654(2) 0.49919(17) 0.0375(7) Uani 1 1 d . .
H6 H 0.5161 0.3410 0.5054 0.056 Uiso 1 1 calc R U
O7 O 0.04145(17) 0.64208(12) 0.96994(11) 0.0140(4) Uani 1 1 d . .
O8 O 0.08316(17) 0.74700(13) 1.11862(11) 0.0169(4) Uani 1 1 d . .
O9 O 0.03833(17) 0.77154(13) 0.91688(11) 0.0155(4) Uani 1 1 d . .
O10 O 0.12725(18) 0.88816(13) 1.07733(13) 0.0206(5) Uani 1 1 d . .
H10 H 0.0847 0.9143 1.0996 0.025 Uiso 1 1 calc R U
O11 O -0.26051(19) 0.56427(14) 0.92612(14) 0.0243(5) Uani 1 1 d . .
H11A H -0.3130 0.5815 0.9196 0.036 Uiso 1 1 d . U
O12 O 0.3004(2) 0.75306(17) 0.87668(13) 0.0282(5) Uani 1 1 d . .
H12A H 0.3653 0.7567 0.8989 0.042 Uiso 1 1 d . U
O13 O 0.4314(2) 0.38240(16) 0.09361(15) 0.0299(6) Uani 1 1 d . .
H13A H 0.4173 0.3321 0.0710 0.045 Uiso 1 1 d . U
O14 O 0.7879(2) 0.93230(16) 0.06038(16) 0.0343(6) Uani 1 1 d . .
H14A H 0.7248 0.8937 0.0404 0.051 Uiso 1 1 d . U
O15 O 0.2862(3) 0.3395(2) 0.6247(2) 0.0542(9) Uani 1 1 d . .
H15 H 0.2500 0.3690 0.6363 0.081 Uiso 1 1 d . U
O16 O 0.4091(3) 0.3136(2) 0.54096(18) 0.0432(7) Uani 1 1 d . .
H16 H 0.3824 0.3358 0.5721 0.030 Uiso 1 1 d . .
H8N H -0.1015 0.5439 0.9242 0.030 Uiso 1 1 d . .
H7N H 0.1294 0.7696 0.8385 0.030 Uiso 1 1 d . .
H3N H 0.6609 0.0870 0.4068 0.030 Uiso 1 1 d . .
H3O H 1.0214 0.4076 0.6831 0.030 Uiso 1 1 d . .
H8O H 0.1338 0.7700 1.1580 0.030 Uiso 1 1 d . .
H2O H 0.8018 0.1852 0.6503 0.030 Uiso 1 1 d . .
H4N H 0.7280 0.3754 0.4681 0.030 Uiso 1 1 d . .

loop_
_atom_site_aniso_label
_atom_site_aniso_U_11
_atom_site_aniso_U_22
_atom_site_aniso_U_33
_atom_site_aniso_U_23
_atom_site_aniso_U_13
_atom_site_aniso_U_12
Ni1 0.01349(17) 0.01540(18) 0.01021(17) 0.00469(14) 0.00866(13) 0.01217(14)
Ni2 0.01529(18) 0.01620(18) 0.01110(17) 0.00413(14) 0.00882(14) 0.01244(15)
C1 0.0140(12) 0.0168(13) 0.0098(12) 0.0040(10) 0.0064(10) 0.0092(11)
C2 0.0151(13) 0.0179(13) 0.0126(12) 0.0056(11) 0.0078(10) 0.0111(11)
C3 0.0182(14) 0.0226(14) 0.0140(13) 0.0089(11) 0.0098(11) 0.0145(12)
C4 0.0178(13) 0.0197(14) 0.0139(13) 0.0072(11) 0.0102(11) 0.0135(11)
C5 0.0160(13) 0.0211(14) 0.0136(13) 0.0062(11) 0.0106(11) 0.0124(11)
C6 0.0193(14) 0.0271(16) 0.0205(14) 0.0133(13) 0.0144(12) 0.0162(12)
C7 0.0160(13) 0.0212(14) 0.0153(13) 0.0082(11) 0.0111(11) 0.0140(11)
C8 0.0155(13) 0.0191(13) 0.0109(12) 0.0059(11) 0.0088(10) 0.0120(11)
C9 0.0149(13) 0.0180(13) 0.0130(12) 0.0052(11) 0.0081(10) 0.0123(11)
C10 0.0150(13) 0.0146(13) 0.0146(13) 0.0063(10) 0.0094(10) 0.0120(11)
C11 0.0213(14) 0.0225(15) 0.0195(14) 0.0107(12) 0.0144(12) 0.0185(12)
C12 0.0237(15) 0.0230(15) 0.0232(15) 0.0099(12) 0.0138(12) 0.0203(13)
C13 0.0252(15) 0.0221(15) 0.0205(14) 0.0115(12) 0.0113(12) 0.0181(13)
C14 0.0237(15) 0.0224(15) 0.0186(14) 0.0104(12) 0.0153(12) 0.0169(12)
C15 0.0154(13) 0.0171(13) 0.0133(12) 0.0052(11) 0.0081(10) 0.0146(11)
C16 0.0186(13) 0.0180(13) 0.0116(12) 0.0060(11) 0.0094(11) 0.0153(11)
C17 0.0201(14) 0.0195(14) 0.0125(13) 0.0068(11) 0.0084(11) 0.0133(12)
C18 0.0266(15) 0.0177(14) 0.0117(13) 0.0048(11) 0.0090(12) 0.0137(12)
C19 0.0297(16) 0.0220(15) 0.0135(13) 0.0084(11) 0.0146(12) 0.0203(13)
C20 0.0207(14) 0.0206(14) 0.0129(12) 0.0082(11) 0.0119(11) 0.0178(12)
C21 0.0182(13) 0.0144(13) 0.0101(12) 0.0044(10) 0.0092(10) 0.0125(11)
C22 0.0199(13) 0.0205(14) 0.0115(12) 0.0064(11) 0.0113(11) 0.0166(12)
C23 0.0158(13) 0.0202(14) 0.0131(13) 0.0063(11) 0.0083(11) 0.0136(11)
C24 0.0190(14) 0.0232(15) 0.0169(13) 0.0072(12) 0.0132(11) 0.0149(12)
C25 0.0188(14) 0.0229(15) 0.0202(14) 0.0072(12) 0.0139(12) 0.0117(12)
C26 0.0168(14) 0.0261(16) 0.0247(16) 0.0042(13) 0.0142(13) 0.0062(12)
C27 0.0178(14) 0.0231(15) 0.0176(14) 0.0010(12) 0.0104(12) 0.0068(12)
C28 0.0190(14) 0.0234(15) 0.0165(14) 0.0049(12) 0.0125(12) 0.0119(12)
C29 0.0179(13) 0.0195(14) 0.0114(12) 0.0061(11) 0.0105(11) 0.0141(11)
C30 0.0202(15) 0.0204(15) 0.0179(14) 0.0009(12) 0.0115(12) 0.0066(12)
C31 0.0245(15) 0.0214(14) 0.0123(13) 0.0030(11) 0.0127(12) 0.0140(12)
C32 0.0244(16) 0.0254(16) 0.0200(15) 0.0019(13) 0.0154(13) 0.0091(13)
C33 0.0301(17) 0.0253(16) 0.0193(15) 0.0019(13) 0.0152(14) 0.0112(14)
C34 0.0319(17) 0.0275(16) 0.0162(14) 0.0053(13) 0.0167(13) 0.0191(14)
C35 0.0236(15) 0.0273(16) 0.0196(14) 0.0086(13) 0.0157(12) 0.0169(13)
C36 0.0225(15) 0.0243(15) 0.0144(13) 0.0070(12) 0.0113(12) 0.0151(13)
C37 0.0174(14) 0.0252(15) 0.0164(13) 0.0095(12) 0.0091(11) 0.0157(12)
C38 0.0283(18) 0.063(3) 0.048(2) 0.044(2) 0.0267(17) 0.0346(19)
C39 0.0318(19) 0.066(3) 0.051(2) 0.048(2) 0.0277(18) 0.038(2)
C40 0.0226(16) 0.049(2) 0.0299(17) 0.0249(16) 0.0166(14) 0.0270(16)
C41 0.0236(15) 0.0359(18) 0.0288(16) 0.0208(15) 0.0201(13) 0.0225(14)
C42 0.0264(16) 0.0328(17) 0.0200(15) 0.0154(13) 0.0162(13) 0.0226(14)
C43 0.0209(14) 0.0178(14) 0.0144(13) 0.0058(11) 0.0099(11) 0.0131(12)
C44 0.0178(13) 0.0190(14) 0.0152(13) 0.0083(11) 0.0102(11) 0.0131(11)
C45 0.0160(13) 0.0185(13) 0.0092(12) 0.0059(10) 0.0074(10) 0.0134(11)
C46 0.0179(13) 0.0205(14) 0.0106(12) 0.0070(11) 0.0068(11) 0.0132(12)
C47 0.0115(12) 0.0194(14) 0.0133(12) 0.0065(11) 0.0061(10) 0.0114(11)
C48 0.0166(13) 0.0220(14) 0.0192(14) 0.0086(12) 0.0102(11) 0.0144(12)
C49 0.0215(15) 0.0233(15) 0.0231(15) 0.0104(12) 0.0140(12) 0.0175(13)
C50 0.0218(16) 0.0245(16) 0.045(2) 0.0138(15) 0.0185(15) 0.0189(14)
C51 0.0220(15) 0.0178(14) 0.0219(15) 0.0069(12) 0.0124(12) 0.0154(12)
C52 0.0151(13) 0.0182(13) 0.0140(13) 0.0070(11) 0.0073(10) 0.0121(11)
C53 0.0214(14) 0.0190(14) 0.0175(14) 0.0077(11) 0.0111(12) 0.0150(12)
C54 0.0204(15) 0.0191(14) 0.0186(14) 0.0049(12) 0.0065(12) 0.0100(12)
C55 0.0171(14) 0.0267(17) 0.0266(16) 0.0085(14) 0.0090(13) 0.0112(13)
C56 0.0207(15) 0.0270(16) 0.0287(17) 0.0097(14) 0.0120(13) 0.0172(13)
C57 0.0214(14) 0.0189(14) 0.0206(14) 0.0075(12) 0.0118(12) 0.0133(12)
C58 0.0189(14) 0.0173(13) 0.0143(13) 0.0036(11) 0.0102(11) 0.0116(11)
C59 0.0239(15) 0.0245(15) 0.0133(13) 0.0055(12) 0.0093(12) 0.0120(13)
C60 0.0247(16) 0.0324(17) 0.0145(14) 0.0070(13) 0.0123(12) 0.0093(14)
C61 0.0239(16) 0.0364(18) 0.0203(15) 0.0098(14) 0.0164(13) 0.0153(14)
C62 0.0183(14) 0.0266(16) 0.0188(14) 0.0064(12) 0.0115(12) 0.0132(13)
C63 0.0210(14) 0.0159(13) 0.0125(13) 0.0026(11) 0.0104(11) 0.0112(11)
C64 0.0169(13) 0.0187(14) 0.0201(14) 0.0067(11) 0.0125(11) 0.0136(11)
C65 0.0163(13) 0.0192(14) 0.0138(13) 0.0046(11) 0.0094(11) 0.0129(11)
C66 0.0177(14) 0.0271(16) 0.0189(14) 0.0071(12) 0.0106(12) 0.0158(12)
C67 0.0196(15) 0.0332(17) 0.0187(14) 0.0098(13) 0.0089(12) 0.0203(14)
C68 0.0270(17) 0.056(2) 0.0199(16) 0.0143(16) 0.0103(13) 0.0319(17)
C69 0.0236(15) 0.0324(17) 0.0174(14) 0.0106(13) 0.0116(12) 0.0217(14)
C70 0.0173(14) 0.0216(14) 0.0148(13) 0.0061(11) 0.0080(11) 0.0139(12)
C71 0.0175(13) 0.0144(13) 0.0163(13) 0.0054(11) 0.0101(11) 0.0138(11)
C72 0.0192(14) 0.0242(15) 0.0157(13) 0.0089(12) 0.0101(11) 0.0164(12)
C73 0.0166(13) 0.0178(14) 0.0167(13) 0.0041(11) 0.0102(11) 0.0130(11)
C74 0.0187(14) 0.0237(15) 0.0170(14) 0.0079(12) 0.0086(11) 0.0155(12)
C75 0.0192(14) 0.0269(16) 0.0172(14) 0.0090(12) 0.0101(12) 0.0152(13)
C76 0.0197(14) 0.0269(16) 0.0190(14) 0.0072(12) 0.0128(12) 0.0162(13)
C77 0.0214(15) 0.0309(17) 0.0219(15) 0.0120(13) 0.0119(13) 0.0206(14)
C78 0.0207(14) 0.0246(15) 0.0163(14) 0.0086(12) 0.0107(12) 0.0154(12)
C79 0.0194(14) 0.0175(14) 0.0156(13) 0.0039(11) 0.0071(11) 0.0117(12)
C80 0.0234(16) 0.0217(15) 0.0295(17) 0.0071(13) 0.0136(13) 0.0146(13)
C81 0.0266(17) 0.0229(17) 0.049(2) 0.0131(16) 0.0201(16) 0.0131(14)
C82 0.0313(19) 0.0200(16) 0.047(2) 0.0075(16) 0.0164(17) 0.0112(15)
C83 0.0284(17) 0.0213(16) 0.0303(18) 0.0029(14) 0.0142(14) 0.0162(14)
C84 0.0187(14) 0.0193(14) 0.0165(14) 0.0009(11) 0.0090(11) 0.0115(12)
C90 0.083(4) 0.037(2) 0.038(2) 0.012(2) 0.000(2) 0.025(3)
C91 0.049(2) 0.034(2) 0.045(2) 0.0128(18) 0.023(2) 0.0269(19)
C92 0.066(3) 0.064(3) 0.037(2) 0.027(2) 0.031(2) 0.047(3)
C93 0.042(3) 0.068(3) 0.050(3) 0.031(3) 0.012(2) 0.020(2)
Cl1 0.0233(4) 0.0258(4) 0.0275(4) 0.0103(3) 0.0126(3) 0.0170(3)
Cl2 0.0206(4) 0.0366(4) 0.0309(4) 0.0150(4) 0.0156(3) 0.0147(3)
Cl3 0.0177(3) 0.0241(4) 0.0142(3) 0.0044(3) 0.0106(3) 0.0096(3)
Cl4 0.0273(4) 0.0263(4) 0.0248(4) 0.0130(3) 0.0177(3) 0.0191(3)
N1 0.0178(6) 0.0180(6) 0.0122(5) 0.0050(5) 0.0092(5) 0.0140(5)
N2 0.0178(6) 0.0180(6) 0.0122(5) 0.0050(5) 0.0092(5) 0.0140(5)
N3 0.0178(6) 0.0180(6) 0.0122(5) 0.0050(5) 0.0092(5) 0.0140(5)
N4 0.0178(6) 0.0180(6) 0.0122(5) 0.0050(5) 0.0092(5) 0.0140(5)
N5 0.0168(11) 0.0148(11) 0.0138(11) 0.0039(9) 0.0095(9) 0.0102(9)
N6 0.0173(11) 0.0190(12) 0.0109(11) 0.0048(9) 0.0079(9) 0.0123(10)
N7 0.0190(12) 0.0225(12) 0.0147(11) 0.0100(10) 0.0109(10) 0.0163(10)
N8 0.0170(11) 0.0157(11) 0.0144(11) 0.0061(9) 0.0091(9) 0.0105(10)
O1 0.0195(7) 0.0228(7) 0.0172(7) 0.0111(6) 0.0150(6) 0.0183(6)
O2 0.0195(7) 0.0228(7) 0.0172(7) 0.0111(6) 0.0150(6) 0.0183(6)
O3 0.0150(9) 0.0187(10) 0.0169(10) 0.0035(8) 0.0096(8) 0.0130(8)
O4 0.0155(10) 0.0194(10) 0.0152(10) 0.0057(8) 0.0109(8) 0.0106(8)
O5 0.0191(11) 0.0283(12) 0.0154(10) 0.0032(9) 0.0105(9) 0.0110(9)
O6 0.0381(15) 0.070(2) 0.0514(17) 0.0491(16) 0.0351(14) 0.0439(15)
O7 0.0156(9) 0.0178(10) 0.0139(9) 0.0046(8) 0.0085(8) 0.0132(8)
O8 0.0191(10) 0.0269(11) 0.0111(9) 0.0063(8) 0.0103(8) 0.0157(9)
O9 0.0182(10) 0.0229(10) 0.0136(9) 0.0082(8) 0.0092(8) 0.0161(9)
O10 0.0218(11) 0.0182(10) 0.0279(12) 0.0046(9) 0.0183(9) 0.0135(9)
O11 0.0238(11) 0.0179(11) 0.0351(13) 0.0058(10) 0.0156(10) 0.0153(9)
O12 0.0290(12) 0.0548(16) 0.0238(12) 0.0258(12) 0.0177(10) 0.0306(12)
O13 0.0272(12) 0.0304(13) 0.0327(13) 0.0075(11) 0.0092(11) 0.0199(11)
O14 0.0303(13) 0.0281(13) 0.0437(16) 0.0074(12) 0.0157(12) 0.0164(11)
O15 0.071(2) 0.087(3) 0.061(2) 0.049(2) 0.0526(19) 0.063(2)
O16 0.0470(17) 0.0595(19) 0.0500(18) 0.0294(16) 0.0363(15) 0.0340(16)

loop_
_atom_type_symbol
_atom_type_description
_atom_type_scat_dispersion_real
_atom_type_scat_dispersion_imag
_atom_type_scat_source
C C 0.0033 0.0016 'International Tables Vol C Tables 4.2.6.8 and 6.1.1.4'
H H 0.0000 0.0000 'International Tables Vol C Tables 4.2.6.8 and 6.1.1.4'
Cl Cl 0.1484 0.1585 'International Tables Vol C Tables 4.2.6.8 and 6.1.1.4'
N N 0.0061 0.0033 'International Tables Vol C Tables 4.2.6.8 and 6.1.1.4'
Ni Ni 0.3393 1.1124 'International Tables Vol C Tables 4.2.6.8 and 6.1.1.4'
O O 0.0106 0.0060 'International Tables Vol C Tables 4.2.6.8 and 6.1.1.4'

loop_
_geom_angle_atom_site_label_1
_geom_angle_atom_site_label_2
_geom_angle_atom_site_label_3
_geom_angle
O1 Ni1 O4 93.61(9)
O1 Ni1 N2 97.26(9)
O4 Ni1 N2 91.68(9)
O1 Ni1 N1 92.28(9)
O4 Ni1 N1 99.96(9)
N2 Ni1 N1 164.47(10)
O1 Ni1 O2 171.05(8)
O4 Ni1 O2 87.17(9)
N2 Ni1 O2 91.63(9)
N1 Ni1 O2 78.81(9)
O1 Ni1 O3 91.53(9)
O4 Ni1 O3 168.63(8)
N2 Ni1 O3 77.61(9)
N1 Ni1 O3 89.95(9)
O2 Ni1 O3 89.33(8)
N6 Ni2 O7 93.28(9)
N6 Ni2 N5 168.52(10)
O7 Ni2 N5 97.74(9)
N6 Ni2 O9 89.83(9)
O7 Ni2 O9 93.15(8)
N5 Ni2 O9 92.75(9)
N6 Ni2 O10 79.25(9)
O7 Ni2 O10 170.51(9)
N5 Ni2 O10 89.45(9)
O9 Ni2 O10 92.67(9)
N6 Ni2 O8 97.63(9)
O7 Ni2 O8 86.32(8)
N5 Ni2 O8 79.95(9)
O9 Ni2 O8 172.53(8)
O10 Ni2 O8 88.88(9)
O1 C1 C8 123.8(3)
O1 C1 C2 119.5(2)
C8 C1 C2 116.6(2)
C3 C2 C4 116.9(3)
C3 C2 C1 122.0(3)
C4 C2 C1 121.1(3)
N4 C3 C2 123.2(3)
N4 C3 H3 118.4
C2 C3 H3 118.4
C5 C4 C2 121.5(3)
C5 C4 H4 119.2
C2 C4 H4 119.2
C4 C5 C7 117.3(3)
C4 C5 C6 122.6(3)
C7 C5 C6 120.1(3)
C5 C6 H6A 109.5
C5 C6 H6B 109.5
H6A C6 H6B 109.5
C5 C6 H6C 109.5
H6A C6 H6C 109.5
H6B C6 H6C 109.5
C5 C7 C8 124.1(3)
C5 C7 H7 117.9
C8 C7 H7 117.9
C7 C8 C1 119.0(3)
C7 C8 C9 115.9(2)
C1 C8 C9 125.0(2)
N1 C9 C8 126.1(3)
N1 C9 H9 117.0
C8 C9 H9 117.0
C11 C10 C15 118.5(3)
C11 C10 N1 125.1(2)
C15 C10 N1 116.4(2)
C12 C11 C10 119.5(3)
C12 C11 H11 120.2
C10 C11 H11 120.2
C13 C12 C11 121.0(3)
C13 C12 H12 119.5
C11 C12 H12 119.5
C12 C13 C14 120.0(3)
C12 C13 H13 120.0
C14 C13 H13 120.0
C15 C14 C13 119.3(3)
C15 C14 H14 120.4
C13 C14 H14 120.4
O2 C15 C14 122.8(2)
O2 C15 C10 115.5(2)
C14 C15 C10 121.6(2)
O3 C16 C17 123.8(3)
O3 C16 C21 115.1(2)
C17 C16 C21 121.1(2)
C18 C17 C16 119.2(3)
C18 C17 H17 120.4
C16 C17 H17 120.4
C17 C18 C19 120.7(3)
C17 C18 H18 119.7
C19 C18 H18 119.7
C20 C19 C18 120.3(3)
C20 C19 H19 119.9
C18 C19 H19 119.9
C19 C20 C21 119.9(3)
C19 C20 H20 120.0
C21 C20 H20 120.0
C16 C21 C20 118.9(3)
C16 C21 N2 116.1(2)
C20 C21 N2 125.0(3)
N2 C22 C23 125.5(2)
N2 C22 H22 117.2
C23 C22 H22 117.2
C24 C23 C29 119.6(3)
C24 C23 C22 115.7(2)
C29 C23 C22 124.6(3)
C23 C24 C25 124.4(3)
C23 C24 H24 117.8
C25 C24 H24 117.8
C27 C25 C24 116.4(3)
C27 C25 C26 123.0(3)
C24 C25 C26 120.5(3)
C25 C26 H26A 109.5
C25 C26 H26B 109.5
H26A C26 H26B 109.5
C25 C26 H26C 109.5
H26A C26 H26C 109.5
H26B C26 H26C 109.5
C25 C27 C28 122.0(3)
C25 C27 H27 119.0
C28 C27 H27 119.0
C27 C28 C30 117.2(3)
C27 C28 C29 121.6(3)
C30 C28 C29 121.2(3)
O4 C29 C28 119.8(2)
O4 C29 C23 124.4(3)
C28 C29 C23 115.9(3)
N3 C30 C28 124.0(3)
N3 C30 H30 118.0
C28 C30 H30 118.0
C32 C31 C36 121.2(3)
C32 C31 N3 122.9(3)
C36 C31 N3 115.9(3)
C31 C32 C33 119.0(3)
C31 C32 H32 120.5
C33 C32 H32 120.5
C34 C33 C32 120.5(3)
C34 C33 H33 119.8
C32 C33 H33 119.8
C33 C34 C35 120.4(3)
C33 C34 H34 119.8
C35 C34 H34 119.8
C36 C35 C34 119.7(3)
C36 C35 H35 120.1
C34 C35 H35 120.1
O5 C36 C35 123.6(3)
O5 C36 C31 117.3(3)
C35 C36 C31 119.1(3)
C38 C37 C42 120.7(3)
C38 C37 N4 122.9(3)
C42 C37 N4 116.4(3)
C37 C38 C39 119.4(3)
C37 C38 H38 120.3
C39 C38 H38 120.3
C40 C39 C38 120.1(3)
C40 C39 H39 119.9
C38 C39 H39 119.9
C39 C40 C41 120.6(3)
C39 C40 H40 119.7
C41 C40 H40 119.7
C40 C41 C42 119.9(3)
C40 C41 H41 120.0
C42 C41 H41 120.0
O6 C42 C41 124.4(3)
O6 C42 C37 116.3(3)
C41 C42 C37 119.3(3)
N8 C43 C44 125.2(3)
N8 C43 H43 117.4
C44 C43 H43 117.4
C43 C44 C51 116.8(3)
C43 C44 C45 121.8(3)
C51 C44 C45 121.4(3)
O7 C45 C46 124.6(3)
O7 C45 C44 119.1(3)
C46 C45 C44 116.3(2)
C48 C46 C45 119.3(3)
C48 C46 C47 115.2(3)
C45 C46 C47 125.5(3)
N6 C47 C46 125.9(3)
N6 C47 H47 117.1
C46 C47 H47 117.1
C49 C48 C46 123.8(3)
C49 C48 H48 118.1
C46 C48 H48 118.1
C51 C49 C48 117.5(3)
C51 C49 C50 121.0(3)
C48 C49 C50 121.5(3)
C49 C50 H50A 109.5
C49 C50 H50B 109.5
H50A C50 H50B 109.5
C49 C50 H50C 109.5
H50A C50 H50C 109.5
H50B C50 H50C 109.5
C49 C51 C44 121.6(3)
C49 C51 H51 119.2
C44 C51 H51 119.2
C57 C52 C53 120.3(3)
C57 C52 N8 117.2(3)
C53 C52 N8 122.5(3)
C54 C53 C52 120.0(3)
C54 C53 H53 120.0
C52 C53 H53 120.0
C55 C54 C53 119.7(3)
C55 C54 H54 120.1
C53 C54 H54 120.1
C54 C55 C56 120.5(3)
C54 C55 H55 119.8
C56 C55 H55 119.8
C55 C56 C57 120.3(3)
C55 C56 H56 119.9
C57 C56 H56 119.9
O11 C57 C56 123.9(3)
O11 C57 C52 117.0(3)
C56 C57 C52 119.1(3)
O8 C58 C59 121.1(3)
O8 C58 C63 117.9(3)
C59 C58 C63 121.0(3)
C58 C59 C60 120.1(3)
C58 C59 H59 120.0
C60 C59 H59 120.0
C59 C60 C61 119.3(3)
C59 C60 H60 120.4
C61 C60 H60 120.4
C62 C61 C60 120.9(3)
C62 C61 H61 119.6
C60 C61 H61 119.6
C61 C62 C63 120.4(3)
C61 C62 H62 119.8
C63 C62 H62 119.8
C58 C63 C62 118.3(3)
C58 C63 N5 115.7(3)
C62 C63 N5 126.0(3)
N5 C64 C65 126.3(3)
N5 C64 H64 116.8
C65 C64 H64 116.8
C66 C65 C71 119.4(3)
C66 C65 C64 115.4(3)
C71 C65 C64 125.2(3)
C65 C66 C67 124.1(3)
C65 C66 H66 118.0
C67 C66 H66 118.0
C69 C67 C66 117.0(3)
C69 C67 C68 122.4(3)
C66 C67 C68 120.6(3)
C67 C68 H68A 109.5
C67 C68 H68B 109.5
H68A C68 H68B 109.5
C67 C68 H68C 109.5
H68A C68 H68C 109.5
H68B C68 H68C 109.5
C67 C69 C70 122.2(3)
C67 C69 H69 118.9
C70 C69 H69 118.9
C69 C70 C72 116.3(3)
C69 C70 C71 121.0(3)
C72 C70 C71 122.7(3)
O9 C71 C65 124.5(3)
O9 C71 C70 119.2(2)
C65 C71 C70 116.3(3)
N7 C72 C70 126.3(3)
N7 C72 H72 116.9
C70 C72 H72 116.9
C74 C73 C78 120.2(3)
C74 C73 N7 121.8(3)
C78 C73 N7 118.0(3)
C73 C74 C75 120.0(3)
C73 C74 H74 120.0
C75 C74 H74 120.0
C76 C75 C74 119.9(3)
C76 C75 H75 120.0
C74 C75 H75 120.0
C75 C76 C77 120.7(3)
C75 C76 H76 119.7
C77 C76 H76 119.7
C76 C77 C78 120.0(3)
C76 C77 H77 120.0
C78 C77 H77 120.0
O12 C78 C77 123.3(3)
O12 C78 C73 117.5(3)
C77 C78 C73 119.1(3)
C80 C79 C84 118.3(3)
C80 C79 N6 126.4(3)
C84 C79 N6 115.2(3)
C81 C80 C79 120.3(3)
C81 C80 H80 119.8
C79 C80 H80 119.8
C80 C81 C82 120.2(3)
C80 C81 H81 119.9
C82 C81 H81 119.9
C83 C82 C81 120.2(3)
C83 C82 H82 119.9
C81 C82 H82 119.9
C84 C83 C82 119.5(3)
C84 C83 H83 120.2
C82 C83 H83 120.2
O10 C84 C83 122.9(3)
O10 C84 C79 115.7(3)
C83 C84 C79 121.4(3)
O13 C90 H90A 109.5
O13 C90 H90B 109.5
H90A C90 H90B 109.5
O13 C90 H90C 109.5
H90A C90 H90C 109.5
H90B C90 H90C 109.5
O14 C91 H91A 109.5
O14 C91 H91B 109.5
H91A C91 H91B 109.5
O14 C91 H91C 109.5
H91A C91 H91C 109.5
H91B C91 H91C 109.5
O15 C92 H92A 109.5
O15 C92 H92B 109.5
H92A C92 H92B 109.5
O15 C92 H92C 109.5
H92A C92 H92C 109.5
H92B C92 H92C 109.5
O16 C93 H93A 109.5
O16 C93 H93B 109.5
H93A C93 H93B 109.5
O16 C93 H93C 109.5
H93A C93 H93C 109.5
H93B C93 H93C 109.5
C9 N1 C10 120.7(2)
C9 N1 Ni1 123.2(2)
C10 N1 Ni1 114.96(18)
C22 N2 C21 120.9(2)
C22 N2 Ni1 123.3(2)
C21 N2 Ni1 114.81(18)
C30 N3 C31 127.0(3)
C30 N3 H3N 115.0
C31 N3 H3N 118.0
C3 N4 C37 126.5(3)
C3 N4 H4N 112.1
C37 N4 H4N 121.4
C64 N5 C63 120.4(2)
C64 N5 Ni2 124.7(2)
C63 N5 Ni2 114.64(19)
C47 N6 C79 121.0(3)
C47 N6 Ni2 124.7(2)
C79 N6 Ni2 114.19(19)
C72 N7 C73 125.0(3)
C72 N7 H7N 121.2
C73 N7 H7N 113.0
C43 N8 C52 126.5(3)
C43 N8 H8N 118.8
C52 N8 H8N 114.8
C1 O1 Ni1 126.23(18)
C15 O2 Ni1 113.52(16)
C15 O2 H2O 111.5
Ni1 O2 H2O 131.7
C16 O3 Ni1 111.95(17)
C16 O3 H3O 102.6
Ni1 O3 H3O 136.9
C29 O4 Ni1 124.47(18)
C36 O5 H5 109.5
C42 O6 H6 109.5
C45 O7 Ni2 125.86(18)
C58 O8 Ni2 111.77(17)
C58 O8 H8O 107.6
Ni2 O8 H8O 128.6
C71 O9 Ni2 126.24(18)
C84 O10 Ni2 113.20(17)
C84 O10 H10 123.4
Ni2 O10 H10 123.4
C57 O11 H11A 109.2
C78 O12 H12A 109.4
C90 O13 H13A 108.8
C91 O14 H14A 109.2
C92 O15 H15 109.3
C93 O16 H16 109.6

loop_
_geom_bond_atom_site_label_1
_geom_bond_atom_site_label_2
_geom_bond_distance
Ni1 O1 1.998(2)
Ni1 O4 2.010(2)
Ni1 N2 2.013(2)
Ni1 N1 2.014(2)
Ni1 O2 2.115(2)
Ni1 O3 2.151(2)
Ni2 N6 2.004(2)
Ni2 O7 2.003(2)
Ni2 N5 2.014(2)
Ni2 O9 2.023(2)
Ni2 O10 2.084(2)
Ni2 O8 2.127(2)
C1 O1 1.303(3)
C1 C8 1.433(4)
C1 C2 1.439(4)
C2 C3 1.413(4)
C2 C4 1.411(4)
C3 N4 1.312(4)
C3 H3 0.9500
C4 C5 1.381(4)
C4 H4 0.9500
C5 C7 1.395(4)
C5 C6 1.512(4)
C6 H6A 0.9800
C6 H6B 0.9800
C6 H6C 0.9800
C7 C8 1.397(4)
C7 H7 0.9500
C8 C9 1.442(4)
C9 N1 1.292(4)
C9 H9 0.9500
C10 C11 1.398(4)
C10 C15 1.401(4)
C10 N1 1.415(4)
C11 C12 1.396(4)
C11 H11 0.9500
C12 C13 1.379(4)
C12 H12 0.9500
C13 C14 1.392(4)
C13 H13 0.9500
C14 C15 1.381(4)
C14 H14 0.9500
C15 O2 1.374(3)
C16 O3 1.377(3)
C16 C17 1.379(4)
C16 C21 1.403(4)
C17 C18 1.394(4)
C17 H17 0.9500
C18 C19 1.380(4)
C18 H18 0.9500
C19 C20 1.389(4)
C19 H19 0.9500
C20 C21 1.398(4)
C20 H20 0.9500
C21 N2 1.417(4)
C22 N2 1.288(4)
C22 C23 1.451(4)
C22 H22 0.9500
C23 C24 1.392(4)
C23 C29 1.436(4)
C24 C25 1.394(4)
C24 H24 0.9500
C25 C27 1.387(4)
C25 C26 1.505(4)
C26 H26A 0.9800
C26 H26B 0.9800
C26 H26C 0.9800
C27 C28 1.404(4)
C27 H27 0.9500
C28 C30 1.427(4)
C28 C29 1.436(4)
C29 O4 1.297(3)
C30 N3 1.300(4)
C30 H30 0.9500
C31 C32 1.389(4)
C31 C36 1.391(4)
C31 N3 1.424(3)
C32 C33 1.388(4)
C32 H32 0.9500
C33 C34 1.382(5)
C33 H33 0.9500
C34 C35 1.392(5)
C34 H34 0.9500
C35 C36 1.396(4)
C35 H35 0.9500
C36 O5 1.357(4)
C37 C38 1.385(5)
C37 C42 1.394(4)
C37 N4 1.412(4)
C38 C39 1.393(5)
C38 H38 0.9500
C39 C40 1.378(5)
C39 H39 0.9500
C40 C41 1.383(5)
C40 H40 0.9500
C41 C42 1.391(4)
C41 H41 0.9500
C42 O6 1.353(4)
C43 N8 1.301(4)
C43 C44 1.425(4)
C43 H43 0.9500
C44 C51 1.415(4)
C44 C45 1.433(4)
C45 O7 1.300(3)
C45 C46 1.430(4)
C46 C48 1.408(4)
C46 C47 1.440(4)
C47 N6 1.295(4)
C47 H47 0.9500
C48 C49 1.388(4)
C48 H48 0.9500
C49 C51 1.373(4)
C49 C50 1.512(4)
C50 H50A 0.9800
C50 H50B 0.9800
C50 H50C 0.9800
C51 H51 0.9500
C52 C57 1.405(4)
C52 C53 1.397(4)
C52 N8 1.411(4)
C53 C54 1.384(4)
C53 H53 0.9500
C54 C55 1.393(4)
C54 H54 0.9500
C55 C56 1.392(5)
C55 H55 0.9500
C56 C57 1.388(4)
C56 H56 0.9500
C57 O11 1.355(4)
C58 O8 1.377(3)
C58 C59 1.387(4)
C58 C63 1.398(4)
C59 C60 1.390(4)
C59 H59 0.9500
C60 C61 1.391(5)
C60 H60 0.9500
C61 C62 1.378(4)
C61 H61 0.9500
C62 C63 1.404(4)
C62 H62 0.9500
C63 N5 1.429(4)
C64 N5 1.287(4)
C64 C65 1.446(4)
C64 H64 0.9500
C65 C66 1.398(4)
C65 C71 1.438(4)
C66 C67 1.397(4)
C66 H66 0.9500
C67 C69 1.374(4)
C67 C68 1.506(4)
C68 H68A 0.9800
C68 H68B 0.9800
C68 H68C 0.9800
C69 C70 1.415(4)
C69 H69 0.9500
C70 C72 1.412(4)
C70 C71 1.437(4)
C71 O9 1.288(3)
C72 N7 1.314(4)
C72 H72 0.9500
C73 C74 1.392(4)
C73 C78 1.402(4)
C73 N7 1.424(4)
C74 C75 1.386(4)
C74 H74 0.9500
C75 C76 1.385(4)
C75 H75 0.9500
C76 C77 1.384(4)
C76 H76 0.9500
C77 C78 1.397(4)
C77 H77 0.9500
C78 O12 1.361(4)
C79 C80 1.400(4)
C79 C84 1.408(4)
C79 N6 1.421(4)
C80 C81 1.386(5)
C80 H80 0.9500
C81 C82 1.393(5)
C81 H81 0.9500
C82 C83 1.390(5)
C82 H82 0.9500
C83 C84 1.376(5)
C83 H83 0.9500
C84 O10 1.369(4)
C90 O13 1.406(5)
C90 H90A 0.9800
C90 H90B 0.9800
C90 H90C 0.9800
C91 O14 1.425(4)
C91 H91A 0.9800
C91 H91B 0.9800
C91 H91C 0.9800
C92 O15 1.386(5)
C92 H92A 0.9800
C92 H92B 0.9800
C92 H92C 0.9800
C93 O16 1.346(6)
C93 H93A 0.9800
C93 H93B 0.9800
C93 H93C 0.9800
N3 H3N 0.8357
N4 H4N 0.9227
N7 H7N 0.6557
N8 H8N 0.8348
O2 H2O 0.6226
O3 H3O 0.9095
O5 H5 0.8400
O6 H6 0.8400
O8 H8O 0.7938
O10 H10 0.9500
O11 H11A 0.8436
O12 H12A 0.8423
O13 H13A 0.8421
O14 H14A 0.8447
O15 H15 0.8414
O16 H16 0.8498
